data_4085136
loop_
_publ_author_name
'Brill, Marcel'
'Collado, Alba'
'Cordes, David B.'
'Slawin, Alexandra M. Z.'
'Vogt, Matthias'
'Gr\"utzmacher, Hansj\"org'
'Nolan, Steven P.'

_publ_section_title
;
 Synthesis and Characterization of Gold(I) Complexes of
 Dibenzotropylidene-Functionalized NHC Ligands (Trop-NHCs)
;
_journal_issue 1
_journal_name_full Organometallics
_journal_page_first 263
_journal_paper_doi 10.1021/om501093s
_journal_volume 34
_journal_year 2015
_chemical_formula_moiety 'C30 H28 Au F6 N3 O4 S2'
_chemical_formula_sum 'C30 H28 Au F6 N3 O4 S2'
_chemical_formula_weight 869.65
_space_group_IT_number 14
_symmetry_cell_setting monoclinic
_symmetry_Int_Tables_number 14
_symmetry_space_group_name_Hall '-P 2ybc'
_symmetry_space_group_name_H-M 'P 1 21/c 1'
_atom_sites_solution_hydrogens geom
_atom_sites_solution_primary direct
_atom_sites_solution_secondary difmap
_cell_angle_alpha 90.0000
_cell_angle_beta 102.797(4)
_cell_angle_gamma 90.0000
_cell_formula_units_Z 4
_cell_length_a 11.4382(14)
_cell_length_b 18.5838(19)
_cell_length_c 17.372(2)
_cell_measurement_reflns_used 12192
_cell_measurement_temperature 173
_cell_measurement_theta_max 25.40
_cell_measurement_theta_min 1.60
_cell_volume 3601.0(7)
_computing_cell_refinement 'CrystalClear-SM Expert 2.1 b32'
_computing_data_collection 'CrystalClear-SM Expert 2.1 b32 (Rigaku, 2014)'
_computing_data_reduction 'CrystalClear-SM Expert 2.1 b32'
_computing_molecular_graphics 'CrystalStructure 4.1'
_computing_publication_material 'CrystalStructure 4.1 (Rigaku, 2014)'
_computing_structure_refinement 'SHELXL-2013 (Sheldrick, 2013)'
_computing_structure_solution 'DIRDIF99-PATTY (Gould, et al., 1999)'
_diffrn_ambient_temperature 173
_diffrn_detector_area_resol_mean 11.628
_diffrn_measured_fraction_theta_full 0.993
_diffrn_measured_fraction_theta_max 0.992
_diffrn_measurement_device_type 'Rigaku XtaLAB P200'
_diffrn_measurement_method \w
_diffrn_radiation_type 'Mo K\a'
_diffrn_radiation_wavelength 0.71075
_diffrn_reflns_av_R_equivalents 0.0454
_diffrn_reflns_Laue_measured_fraction_full 0.993
_diffrn_reflns_Laue_measured_fraction_max 0.992
_diffrn_reflns_limit_h_max 13
_diffrn_reflns_limit_h_min -13
_diffrn_reflns_limit_k_max 22
_diffrn_reflns_limit_k_min -22
_diffrn_reflns_limit_l_max 20
_diffrn_reflns_limit_l_min -20
_diffrn_reflns_number 43101
_diffrn_reflns_point_group_measured_fraction_full 0.993
_diffrn_reflns_point_group_measured_fraction_max 0.992
_diffrn_reflns_theta_full 25.242
_diffrn_reflns_theta_max 25.356
_diffrn_reflns_theta_min 2.130
_diffrn_standards_number 0
_exptl_absorpt_coefficient_mu 4.282
_exptl_absorpt_correction_T_max 0.652
_exptl_absorpt_correction_T_min 0.445
_exptl_absorpt_correction_type multi-scan
_exptl_absorpt_process_details 'REQAB (Rigaku, 1998)'
_exptl_crystal_colour colorless
_exptl_crystal_density_diffrn 1.604
_exptl_crystal_density_method 'not measured'
_exptl_crystal_description prism
_exptl_crystal_F_000 1704.00
_exptl_crystal_size_max 0.240
_exptl_crystal_size_mid 0.150
_exptl_crystal_size_min 0.100
_refine_diff_density_max 6.40
_refine_diff_density_min -0.62
_refine_ls_extinction_method none
_refine_ls_goodness_of_fit_ref 1.075
_refine_ls_hydrogen_treatment constr
_refine_ls_number_parameters 415
_refine_ls_number_reflns 6551
_refine_ls_number_restraints 0
_refine_ls_R_factor_all 0.0554
_refine_ls_R_factor_gt 0.0519
_refine_ls_shift/su_max 0.002
_refine_ls_structure_factor_coef Fsqd
_refine_ls_weighting_details 'w = 1/[\s^2^(Fo^2^)+(0.1119P)^2^+17.2933P] where P=(Fo^2^+2Fc^2^)/3'
_refine_ls_weighting_scheme calc
_refine_ls_wR_factor_gt 0.1626
_refine_ls_wR_factor_ref 0.1651
_reflns_number_gt 5863
_reflns_number_total 6551
_reflns_threshold_expression F^2^>2.0\s(F^2^)
_cod_data_source_file om501093s_si_002.cif
_cod_data_source_block Ad-3
_cod_depositor_comments 'Adding full bibliography for 4085130--4085139.cif.'
_cod_database_code 4085136
_shelxl_res_file
;
TITL MBSN5
CELL  0.71075 11.43820 18.58380 17.37200 90.00000 102.79700 90.00000
ZERR  4 0.00140 0.00190 0.00200 0.00000 0.00400 0.00000
LATT 1
SYMM    -X, .50+Y, .50-Z
SFAC C H AU F N O S
UNIT 120 112 4 24 12 16 8
OMIT      2   0   0
OMIT      0   2   0
OMIT      1   2   0
OMIT      2   2   0
OMIT      0   1   1
OMIT      1   2   1
OMIT     -1   4   1
OMIT      2   4   1
OMIT     -1   2   2
OMIT      1   2   2
OMIT     -1   2   3
OMIT      0   3   3
OMIT      0   2   4
OMIT     -1   3   4
OMIT      1   4   4
L.S. 5
FMAP 2
PLAN 50
BOND $H
CONF
LIST 4
TEMP -100.0
ACTA
SIZE 0.240 0.150 0.100
WGHT    0.111900   17.293301
FVAR       0.49404
AU1   3    0.868522    0.863337    0.593828    11.00000    0.02194    0.02673 =
         0.03754   -0.00347    0.00514   -0.00222
S1    7    1.116256    0.829953    0.547210    11.00000    0.02382    0.05365 =
         0.05668   -0.01423    0.00539   -0.00101
S2    7    1.127913    0.933578    0.669124    11.00000    0.03380    0.03933 =
         0.03671   -0.00126    0.00014   -0.01223
F1    4    1.242413    0.714388    0.568962    11.00000    0.10073    0.08842 =
         0.17832    0.00475    0.05612    0.04910
F2    4    1.081912    0.707647    0.608778    11.00000    0.06405    0.05991 =
         0.14687    0.01613    0.00088   -0.01443
F3    4    1.229796    0.764566    0.676354    11.00000    0.10240    0.06874 =
         0.11380    0.01546   -0.04481    0.00037
F4    4    1.008958    1.034114    0.581449    11.00000    0.08183    0.05272 =
         0.06916    0.01337    0.00392    0.00435
F5    4    1.169746    1.068439    0.663143    11.00000    0.12572    0.05262 =
         0.06041   -0.00373   -0.00329   -0.04166
F6    4    1.181833    1.013271    0.557302    11.00000    0.09000    0.07286 =
         0.06490    0.01306    0.03118   -0.01849
O1    6    1.023945    0.805395    0.483884    11.00000    0.03187    0.07306 =
         0.05980   -0.02738    0.00304    0.00142
O2    6    1.222404    0.862638    0.532595    11.00000    0.03609    0.08120 =
         0.06863   -0.01231    0.01591   -0.00424
O3    6    1.056213    0.948569    0.725507    11.00000    0.05205    0.04766 =
         0.04256   -0.00439    0.01059   -0.01046
O4    6    1.251834    0.915820    0.693250    11.00000    0.03179    0.06471 =
         0.06085   -0.00340   -0.00971   -0.01038
N2    5    0.629718    0.796750    0.531610    11.00000    0.02380    0.03106 =
         0.03487    0.00019    0.00437   -0.00158
N5    5    0.610074    0.890570    0.601494    11.00000    0.02412    0.03569 =
         0.04294    0.00218    0.00703    0.00319
N6    5    1.052962    0.876479    0.605946    11.00000    0.02508    0.03326 =
         0.04413   -0.00445    0.00466   -0.00945
C1    1    0.693529    0.849601    0.576239    11.00000    0.02113    0.03292 =
         0.03216    0.00129    0.00566    0.00122
C3    1    0.509806    0.804937    0.528657    11.00000    0.02048    0.05027 =
         0.03928    0.00104    0.00126   -0.00350
AFIX  43
H3    2    0.447526    0.774620    0.501145    11.00000   -1.20000
AFIX   0
C4    1    0.495406    0.863283    0.571408    11.00000    0.02558    0.04484 =
         0.04410    0.00720    0.00884    0.00021
AFIX  43
H4    2    0.421873    0.882146    0.579505    11.00000   -1.20000
AFIX   0
C6    1    0.686754    0.738699    0.493729    11.00000    0.02608    0.03363 =
         0.03052   -0.00211    0.00594    0.00008
AFIX  13
H6    2    0.772960    0.752929    0.502037    11.00000   -1.20000
AFIX   0
C7    1    0.641223    0.737094    0.405405    11.00000    0.03902    0.03013 =
         0.03714    0.00039    0.00591    0.00250
C8    1    0.710781    0.775492    0.362094    11.00000    0.06664    0.03638 =
         0.04652   -0.00059    0.01766   -0.00510
AFIX  43
H8    2    0.783278    0.797432    0.389188    11.00000   -1.20000
AFIX   0
C9    1    0.676615    0.782011    0.281975    11.00000    0.10877    0.04307 =
         0.04437    0.00174    0.03000    0.00678
AFIX  43
H9    2    0.723640    0.809456    0.253949    11.00000   -1.20000
AFIX   0
C10   1    0.573916    0.748661    0.242216    11.00000    0.12415    0.04940 =
         0.03242   -0.00306    0.00778    0.02676
AFIX  43
H10   2    0.551005    0.751919    0.186320    11.00000   -1.20000
AFIX   0
C11   1    0.506461    0.711901    0.281402    11.00000    0.07762    0.04111 =
         0.04729   -0.01766   -0.01748    0.02084
AFIX  43
H11   2    0.434462    0.690568    0.252663    11.00000   -1.20000
AFIX   0
C12   1    0.537679    0.703162    0.364761    11.00000    0.04930    0.03250 =
         0.04728   -0.00549   -0.00711    0.00655
C13   1    0.456953    0.661875    0.400902    11.00000    0.03439    0.04416 =
         0.07957   -0.00552   -0.01372   -0.00938
AFIX  43
H13   2    0.377580    0.657194    0.370138    11.00000   -1.20000
AFIX   0
C14   1    0.477594    0.629482    0.470948    11.00000    0.03506    0.04589 =
         0.08913   -0.00429    0.01653   -0.01541
AFIX  43
H14   2    0.409509    0.607343    0.483792    11.00000   -1.20000
AFIX   0
C15   1    0.586738    0.622773    0.530150    11.00000    0.04906    0.03548 =
         0.05568    0.00294    0.02018   -0.00297
C16   1    0.597205    0.562224    0.582564    11.00000    0.09772    0.03871 =
         0.07258    0.00732    0.05228   -0.00252
AFIX  43
H16   2    0.530152    0.531381    0.579738    11.00000   -1.20000
AFIX   0
C17   1    0.702178    0.547671    0.636952    11.00000    0.11356    0.04714 =
         0.04669    0.01552    0.02881    0.01665
AFIX  43
H17   2    0.706472    0.507466    0.671239    11.00000   -1.20000
AFIX   0
C18   1    0.798396    0.590370    0.641444    11.00000    0.07775    0.05606 =
         0.03843    0.00599    0.00193    0.02178
AFIX  43
H18   2    0.871558    0.579392    0.677529    11.00000   -1.20000
AFIX   0
C19   1    0.790366    0.651405    0.592491    11.00000    0.04833    0.04233 =
         0.03969   -0.00162    0.00597    0.01165
AFIX  43
H19   2    0.858177    0.681926    0.597016    11.00000   -1.20000
AFIX   0
C20   1    0.687593    0.667737    0.538760    11.00000    0.03586    0.03084 =
         0.03625   -0.00206    0.01052   -0.00193
C21   1    0.637831    0.956404    0.651983    11.00000    0.03476    0.03184 =
         0.04283   -0.00136    0.01600    0.00324
C22   1    0.520613    0.983357    0.672438    11.00000    0.04093    0.05509 =
         0.06219    0.00243    0.02253    0.01501
AFIX  23
H22A  2    0.460586    0.994597    0.623464    11.00000   -1.20000
H22B  2    0.487089    0.945687    0.701613    11.00000   -1.20000
AFIX   0
C23   1    0.549633    1.051633    0.723846    11.00000    0.07245    0.05415 =
         0.07526   -0.00665    0.04242    0.02159
AFIX  13
H23   2    0.474239    1.069548    0.737406    11.00000   -1.20000
AFIX   0
C24   1    0.598623    1.109424    0.679000    11.00000    0.13069    0.03935 =
         0.09777   -0.00069    0.05992    0.02499
AFIX  23
H24A  2    0.613734    1.153857    0.711107    11.00000   -1.20000
H24B  2    0.539935    1.120625    0.629403    11.00000   -1.20000
AFIX   0
C25   1    0.717166    1.081944    0.660181    11.00000    0.11469    0.03138 =
         0.09941   -0.01091    0.06725   -0.00925
AFIX  13
H25   2    0.751103    1.120460    0.631350    11.00000   -1.20000
AFIX   0
C26   1    0.690617    1.015146    0.607068    11.00000    0.07294    0.03047 =
         0.05879    0.00312    0.03575    0.00213
AFIX  23
H26A  2    0.765314    0.997602    0.593566    11.00000   -1.20000
H26B  2    0.632737    1.027390    0.557456    11.00000   -1.20000
AFIX   0
C27   1    0.726461    0.937398    0.728894    11.00000    0.04734    0.04106 =
         0.04212   -0.00430    0.01156    0.00285
AFIX  23
H27A  2    0.801378    0.918160    0.717229    11.00000   -1.20000
H27B  2    0.691609    0.900068    0.757754    11.00000   -1.20000
AFIX   0
C28   1    0.753955    1.006364    0.780168    11.00000    0.06291    0.06198 =
         0.06096   -0.02427    0.01763   -0.00021
AFIX  13
H28   2    0.813840    0.995256    0.830060    11.00000   -1.20000
AFIX   0
C29   1    0.639536    1.034100    0.799365    11.00000    0.06868    0.06401 =
         0.06475   -0.02108    0.03312    0.00044
AFIX  23
H29A  2    0.656795    1.077815    0.832509    11.00000   -1.20000
H29B  2    0.605854    0.997208    0.829417    11.00000   -1.20000
AFIX   0
C30   1    0.804329    1.064706    0.733088    11.00000    0.07879    0.04946 =
         0.11007   -0.04700    0.04508   -0.02418
AFIX  23
H30A  2    0.823102    1.108640    0.765717    11.00000   -1.20000
H30B  2    0.879490    1.047261    0.720164    11.00000   -1.20000
AFIX   0
C31   1    1.170003    0.748996    0.603113    11.00000    0.03944    0.05587 =
         0.08329   -0.01083    0.00178    0.00611
C32   1    1.121991    1.017379    0.613293    11.00000    0.05586    0.03995 =
         0.04687   -0.00018    0.00246   -0.01575
HKLF 4
 
REM  MBSN5
REM R1 =  0.0519 for    5863 Fo > 4sig(Fo)  and  0.0554 for all    6551 data
REM    415 parameters refined using      0 restraints
 
END  
     
WGHT      0.1119     17.2933 

REM Highest difference peak  6.401,  deepest hole -0.617,  1-sigma level  0.246
Q1    1   0.9110  0.8637  0.9234  11.00000  0.05    6.40
Q2    1   0.1430  0.6726  0.3785  11.00000  0.05    3.18
Q3    1   1.0828  0.7037  0.3418  11.00000  0.05    2.85
Q4    1   0.1381  0.6083  0.4210  11.00000  0.05    2.67
Q5    1   1.0224  0.8532  0.8760  11.00000  0.05    2.36
Q6    1   0.1443  0.5617  0.4770  11.00000  0.05    2.26
Q7    1   0.9814  0.7248  0.3004  11.00000  0.05    2.26
Q8    1   0.9739  0.7586  0.2863  11.00000  0.05    2.21
Q9    1   0.8621  0.8557  0.5486  11.00000  0.05    1.09
Q10   1   0.7863  0.8635  0.5978  11.00000  0.05    0.97
Q11   1   0.9348  0.8648  0.5930  11.00000  0.05    0.59
Q12   1   0.7639  0.8651  0.5421  11.00000  0.05    0.58
Q13   1   0.3445  0.6369  0.3919  11.00000  0.05    0.56
Q14   1   0.8755  0.8318  0.6194  11.00000  0.05    0.52
Q15   1   0.5301  0.8688  0.5818  11.00000  0.05    0.52
Q16   1   0.8250  0.8602  0.2750  11.00000  0.05    0.51
Q17   1   1.0941  0.9072  0.6227  11.00000  0.05    0.43
Q18   1   1.3065  0.8682  0.6396  11.00000  0.05    0.40
Q19   1   0.5823  0.7587  0.2223  11.00000  0.05    0.39
Q20   1   0.6595  0.9977  0.6211  11.00000  0.05    0.39
Q21   1   1.0467  0.8960  0.5766  11.00000  0.05    0.38
Q22   1   0.4979  1.0426  0.5334  11.00000  0.05    0.37
Q23   1   0.8471  0.8529  0.4749  11.00000  0.05    0.37
Q24   1   1.1957  0.8707  0.5224  11.00000  0.05    0.37
Q25   1   1.1861  1.1447  0.6868  11.00000  0.05    0.37
Q26   1   1.2396  0.8451  0.5801  11.00000  0.05    0.37
Q27   1   0.5961  0.6026  0.5414  11.00000  0.05    0.36
Q28   1   0.4103  0.8421  0.6454  11.00000  0.05    0.36
Q29   1   0.7494  0.7778  0.3787  11.00000  0.05    0.36
Q30   1   0.6845  0.7360  0.3954  11.00000  0.05    0.35
Q31   1   0.6520  0.8258  0.5590  11.00000  0.05    0.35
Q32   1   0.7928  0.8037  0.6538  11.00000  0.05    0.35
Q33   1   1.0885  0.9334  0.8362  11.00000  0.05    0.34
Q34   1   1.1162  0.9779  0.6370  11.00000  0.05    0.34
Q35   1   0.7416  0.8710  0.3081  11.00000  0.05    0.33
Q36   1   0.3779  1.0739  0.5377  11.00000  0.05    0.33
Q37   1   0.7215  0.8494  0.3134  11.00000  0.05    0.33
Q38   1   0.6813  0.8619  0.3022  11.00000  0.05    0.32
Q39   1   0.4623  0.7425  0.2846  11.00000  0.05    0.32
Q40   1   0.6897  0.7094  0.5175  11.00000  0.05    0.32
Q41   1   0.7196  0.8203  0.3577  11.00000  0.05    0.31
Q42   1   0.4613  0.7152  0.2953  11.00000  0.05    0.31
Q43   1   0.5244  0.7159  0.3348  11.00000  0.05    0.31
Q44   1   0.6254  0.9208  0.5420  11.00000  0.05    0.31
Q45   1   0.4126  1.1236  0.7282  11.00000  0.05    0.30
Q46   1   1.1852  0.8342  0.5397  11.00000  0.05    0.30
Q47   1   1.0841  0.9365  0.7072  11.00000  0.05    0.30
Q48   1   0.6118  0.7636  0.2737  11.00000  0.05    0.29
Q49   1   1.1853  0.6855  0.5923  11.00000  0.05    0.29
Q50   1   0.3825  0.7622  0.2658  11.00000  0.05    0.28
;

loop_
_symmetry_equiv_pos_site_id
_symmetry_equiv_pos_as_xyz
1 +X,+Y,+Z
2 -X,1/2+Y,1/2-Z
3 -X,-Y,-Z
4 +X,1/2-Y,1/2+Z

loop_
_atom_site_label
_atom_site_type_symbol
_atom_site_fract_x
_atom_site_fract_y
_atom_site_fract_z
_atom_site_U_iso_or_equiv
_atom_site_adp_type
_atom_site_occupancy
_atom_site_site_symmetry_multiplicity
_atom_site_calc_flag
_atom_site_refinement_flags
Au1 Au 0.86852(2) 0.86334(2) 0.59383(2) 0.02896(14) Uani 1 4 d .
S1 S 1.11626(18) 0.82995(12) 0.54721(13) 0.0453(5) Uani 1 4 d .
S2 S 1.12791(18) 0.93358(11) 0.66912(11) 0.0378(4) Uani 1 4 d .
F1 F 1.2424(8) 0.7144(5) 0.5690(7) 0.119(3) Uani 1 4 d .
F2 F 1.0819(7) 0.7077(4) 0.6088(6) 0.094(2) Uani 1 4 d .
F3 F 1.2298(8) 0.7646(4) 0.6764(5) 0.106(3) Uani 1 4 d .
F4 F 1.0090(6) 1.0341(3) 0.5815(4) 0.0699(17) Uani 1 4 d .
F5 F 1.1698(7) 1.0684(3) 0.6631(4) 0.083(2) Uani 1 4 d .
F6 F 1.1818(7) 1.0133(4) 0.5573(4) 0.0737(18) Uani 1 4 d .
O1 O 1.0239(5) 0.8054(4) 0.4839(4) 0.0560(17) Uani 1 4 d .
O2 O 1.2224(6) 0.8626(4) 0.5326(5) 0.061(2) Uani 1 4 d .
O3 O 1.0562(6) 0.9486(3) 0.7255(3) 0.0474(14) Uani 1 4 d .
O4 O 1.2518(5) 0.9158(4) 0.6933(4) 0.0555(16) Uani 1 4 d .
N2 N 0.6297(5) 0.7967(3) 0.5316(4) 0.0302(13) Uani 1 4 d .
N5 N 0.6101(6) 0.8906(4) 0.6015(4) 0.0343(13) Uani 1 4 d .
N6 N 1.0530(6) 0.8765(4) 0.6059(4) 0.0346(14) Uani 1 4 d .
C1 C 0.6935(7) 0.8496(4) 0.5762(4) 0.0288(14) Uani 1 4 d .
C3 C 0.5098(7) 0.8049(5) 0.5287(5) 0.0375(17) Uani 1 4 d .
C4 C 0.4954(8) 0.8633(4) 0.5714(5) 0.0380(18) Uani 1 4 d .
C6 C 0.6867(6) 0.7387(4) 0.4937(4) 0.0301(14) Uani 1 4 d .
C7 C 0.6412(7) 0.7371(4) 0.4054(4) 0.0358(17) Uani 1 4 d .
C8 C 0.7108(9) 0.7755(5) 0.3621(5) 0.049(2) Uani 1 4 d .
C9 C 0.6766(12) 0.7820(5) 0.2820(6) 0.063(3) Uani 1 4 d .
C10 C 0.5739(13) 0.7487(6) 0.2422(6) 0.070(3) Uani 1 4 d .
C11 C 0.5065(11) 0.7119(5) 0.2814(6) 0.060(3) Uani 1 4 d .
C12 C 0.5377(8) 0.7032(4) 0.3648(5) 0.046(2) Uani 1 4 d .
C13 C 0.4570(8) 0.6619(5) 0.4009(7) 0.057(3) Uani 1 4 d .
C14 C 0.4776(9) 0.6295(5) 0.4709(7) 0.056(3) Uani 1 4 d .
C15 C 0.5867(9) 0.6228(5) 0.5302(6) 0.045(2) Uani 1 4 d .
C16 C 0.5972(12) 0.5622(5) 0.5826(7) 0.064(3) Uani 1 4 d .
C17 C 0.7022(13) 0.5477(6) 0.6370(6) 0.067(3) Uani 1 4 d .
C18 C 0.7984(11) 0.5904(6) 0.6414(5) 0.059(3) Uani 1 4 d .
C19 C 0.7904(9) 0.6514(5) 0.5925(5) 0.0440(19) Uani 1 4 d .
C20 C 0.6876(7) 0.6677(4) 0.5388(4) 0.0339(16) Uani 1 4 d .
C21 C 0.6378(7) 0.9564(4) 0.6520(5) 0.0353(16) Uani 1 4 d .
C22 C 0.5206(8) 0.9834(5) 0.6724(6) 0.051(2) Uani 1 4 d .
C23 C 0.5496(11) 1.0516(6) 0.7238(7) 0.063(3) Uani 1 4 d .
C24 C 0.5986(14) 1.1094(6) 0.6790(9) 0.084(4) Uani 1 4 d .
C25 C 0.7172(13) 1.0819(5) 0.6602(8) 0.075(4) Uani 1 4 d .
C26 C 0.6906(10) 1.0152(4) 0.6071(6) 0.051(2) Uani 1 4 d .
C27 C 0.7265(8) 0.9374(5) 0.7289(5) 0.0432(19) Uani 1 4 d .
C28 C 0.7540(10) 1.0064(6) 0.7802(6) 0.061(3) Uani 1 4 d .
C29 C 0.6395(10) 1.0341(6) 0.7994(6) 0.063(3) Uani 1 4 d .
C30 C 0.8043(12) 1.0647(6) 0.7331(8) 0.076(4) Uani 1 4 d .
C31 C 1.1700(9) 0.7490(6) 0.6031(7) 0.061(3) Uani 1 4 d .
C32 C 1.1220(9) 1.0174(5) 0.6133(5) 0.049(2) Uani 1 4 d .
H3 H 0.44753 0.77462 0.50115 0.0450 Uiso 1 4 calc R
H4 H 0.42187 0.88215 0.5795 0.0456 Uiso 1 4 calc R
H6 H 0.77296 0.75293 0.50204 0.0361 Uiso 1 4 calc R
H8 H 0.78328 0.79743 0.38919 0.0589 Uiso 1 4 calc R
H9 H 0.72364 0.80946 0.25395 0.0760 Uiso 1 4 calc R
H10 H 0.551 0.75192 0.18632 0.0842 Uiso 1 4 calc R
H11 H 0.43446 0.69057 0.25266 0.0722 Uiso 1 4 calc R
H13 H 0.37758 0.65719 0.37014 0.0682 Uiso 1 4 calc R
H14 H 0.40951 0.60734 0.48379 0.0675 Uiso 1 4 calc R
H16 H 0.53015 0.53138 0.57974 0.0774 Uiso 1 4 calc R
H17 H 0.70647 0.50747 0.67124 0.0809 Uiso 1 4 calc R
H18 H 0.87156 0.57939 0.67753 0.0709 Uiso 1 4 calc R
H19 H 0.85818 0.68193 0.59702 0.0528 Uiso 1 4 calc R
H22A H 0.46059 0.9946 0.62346 0.0612 Uiso 1 4 calc R
H22B H 0.48709 0.94569 0.70161 0.0612 Uiso 1 4 calc R
H23 H 0.47424 1.06955 0.73741 0.0759 Uiso 1 4 calc R
H24A H 0.61373 1.15386 0.71111 0.1007 Uiso 1 4 calc R
H24B H 0.53994 1.12063 0.6294 0.1007 Uiso 1 4 calc R
H25 H 0.7511 1.12046 0.63135 0.0901 Uiso 1 4 calc R
H26A H 0.76531 0.9976 0.59357 0.0609 Uiso 1 4 calc R
H26B H 0.63274 1.02739 0.55746 0.0609 Uiso 1 4 calc R
H27A H 0.80138 0.91816 0.71723 0.0519 Uiso 1 4 calc R
H27B H 0.69161 0.90007 0.75775 0.0519 Uiso 1 4 calc R
H28 H 0.81384 0.99526 0.83006 0.0736 Uiso 1 4 calc R
H29A H 0.65679 1.07781 0.83251 0.0756 Uiso 1 4 calc R
H29B H 0.60585 0.99721 0.82942 0.0756 Uiso 1 4 calc R
H30A H 0.8231 1.10864 0.76572 0.0908 Uiso 1 4 calc R
H30B H 0.87949 1.04726 0.72016 0.0908 Uiso 1 4 calc R

loop_
_atom_site_aniso_label
_atom_site_aniso_U_11
_atom_site_aniso_U_22
_atom_site_aniso_U_33
_atom_site_aniso_U_12
_atom_site_aniso_U_13
_atom_site_aniso_U_23
Au1 0.0219(2) 0.0267(2) 0.0375(2) -0.00222(9) 0.00514(13) -0.00347(9)
S1 0.0238(10) 0.0537(13) 0.0567(12) -0.0010(9) 0.0054(8) -0.0142(10)
S2 0.0338(10) 0.0393(10) 0.0367(9) -0.0122(8) 0.0001(8) -0.0013(8)
F1 0.101(6) 0.088(6) 0.178(9) 0.049(5) 0.056(6) 0.005(6)
F2 0.064(4) 0.060(4) 0.147(7) -0.014(3) 0.001(4) 0.016(4)
F3 0.102(6) 0.069(5) 0.114(6) 0.000(4) -0.045(5) 0.015(4)
F4 0.082(5) 0.053(3) 0.069(4) 0.004(3) 0.004(3) 0.013(3)
F5 0.126(6) 0.053(3) 0.060(4) -0.042(4) -0.003(4) -0.004(3)
F6 0.090(5) 0.073(4) 0.065(4) -0.018(4) 0.031(3) 0.013(3)
O1 0.032(3) 0.073(4) 0.060(4) 0.001(3) 0.003(3) -0.027(3)
O2 0.036(4) 0.081(5) 0.069(5) -0.004(3) 0.016(3) -0.012(3)
O3 0.052(4) 0.048(3) 0.043(3) -0.010(3) 0.011(3) -0.004(3)
O4 0.032(3) 0.065(4) 0.061(4) -0.010(3) -0.010(3) -0.003(3)
N2 0.024(3) 0.031(3) 0.035(3) -0.002(2) 0.004(2) 0.000(2)
N5 0.024(3) 0.036(3) 0.043(3) 0.003(3) 0.007(3) 0.002(3)
N6 0.025(3) 0.033(3) 0.044(4) -0.009(3) 0.005(3) -0.004(3)
C1 0.021(4) 0.033(3) 0.032(4) 0.001(3) 0.006(3) 0.001(3)
C3 0.020(4) 0.050(5) 0.039(4) -0.004(3) 0.001(3) 0.001(3)
C4 0.026(4) 0.045(5) 0.044(5) 0.000(3) 0.009(3) 0.007(3)
C6 0.026(4) 0.034(4) 0.031(3) 0.000(3) 0.006(3) -0.002(3)
C7 0.039(4) 0.030(4) 0.037(4) 0.003(3) 0.006(3) 0.000(3)
C8 0.067(6) 0.036(4) 0.047(5) -0.005(4) 0.018(4) -0.001(4)
C9 0.109(9) 0.043(5) 0.044(5) 0.007(6) 0.030(6) 0.002(4)
C10 0.124(10) 0.049(6) 0.032(5) 0.027(6) 0.008(6) -0.003(4)
C11 0.078(7) 0.041(5) 0.047(5) 0.021(5) -0.017(5) -0.018(4)
C12 0.049(5) 0.033(4) 0.047(5) 0.007(4) -0.007(4) -0.005(3)
C13 0.034(5) 0.044(5) 0.080(7) -0.009(4) -0.014(4) -0.006(5)
C14 0.035(5) 0.046(5) 0.089(8) -0.015(4) 0.017(5) -0.004(5)
C15 0.049(5) 0.035(4) 0.056(5) -0.003(4) 0.020(4) 0.003(4)
C16 0.098(9) 0.039(5) 0.073(7) -0.003(5) 0.052(7) 0.007(5)
C17 0.114(10) 0.047(5) 0.047(5) 0.017(6) 0.029(6) 0.016(4)
C18 0.078(7) 0.056(6) 0.038(5) 0.022(5) 0.002(4) 0.006(4)
C19 0.048(5) 0.042(4) 0.040(4) 0.012(4) 0.006(4) -0.002(4)
C20 0.036(4) 0.031(4) 0.036(4) -0.002(3) 0.011(3) -0.002(3)
C21 0.035(4) 0.032(4) 0.043(4) 0.003(3) 0.016(3) -0.001(3)
C22 0.041(5) 0.055(5) 0.062(6) 0.015(4) 0.023(4) 0.002(4)
C23 0.072(7) 0.054(6) 0.075(7) 0.022(5) 0.042(6) -0.007(5)
C24 0.131(12) 0.039(5) 0.098(9) 0.025(6) 0.060(9) -0.001(6)
C25 0.115(11) 0.031(5) 0.099(9) -0.009(6) 0.067(9) -0.011(5)
C26 0.073(7) 0.030(4) 0.059(5) 0.002(4) 0.036(5) 0.003(4)
C27 0.047(5) 0.041(4) 0.042(4) 0.003(4) 0.012(4) -0.004(3)
C28 0.063(6) 0.062(6) 0.061(6) -0.000(5) 0.018(5) -0.024(5)
C29 0.069(7) 0.064(6) 0.065(6) 0.000(5) 0.033(5) -0.021(5)
C30 0.079(8) 0.049(6) 0.110(10) -0.024(6) 0.045(8) -0.047(6)
C31 0.039(5) 0.056(6) 0.083(7) 0.006(4) 0.002(5) -0.011(5)
C32 0.056(6) 0.040(5) 0.047(5) -0.016(4) 0.002(4) -0.000(4)

loop_
_atom_type_symbol
_atom_type_description
_atom_type_scat_dispersion_real
_atom_type_scat_dispersion_imag
_atom_type_scat_source
C C 0.0033 0.0016
;
International Tables for Crystallography
(Vol. C, Tables 4.2.6.8 and 6.1.1.4)
;
H H 0.0000 0.0000
;
International Tables for Crystallography
(Vol. C, Table 6.1.1.4)
;
Au Au -2.0133 8.8022
;
International Tables for Crystallography
(Vol. C, Tables 4.2.6.8 and 6.1.1.4)
;
F F 0.0171 0.0103
;
International Tables for Crystallography
(Vol. C, Tables 4.2.6.8 and 6.1.1.4)
;
N N 0.0061 0.0033
;
International Tables for Crystallography
(Vol. C, Tables 4.2.6.8 and 6.1.1.4)
;
O O 0.0106 0.0060
;
International Tables for Crystallography
(Vol. C, Tables 4.2.6.8 and 6.1.1.4)
;
S S 0.1246 0.1234
;
International Tables for Crystallography
(Vol. C, Tables 4.2.6.8 and 6.1.1.4)
;

loop_
_geom_angle_atom_site_label_1
_geom_angle_atom_site_label_2
_geom_angle_atom_site_label_3
_geom_angle
_geom_angle_publ_flag
N6 Au1 C1 176.9(3) yes
O1 S1 O2 120.9(5) yes
O1 S1 N6 107.4(4) yes
O1 S1 C31 104.6(5) yes
O2 S1 N6 113.5(4) yes
O2 S1 C31 104.2(4) yes
N6 S1 C31 104.4(5) yes
O3 S2 O4 121.7(4) yes
O3 S2 N6 106.9(4) yes
O3 S2 C32 103.7(4) yes
O4 S2 N6 112.9(4) yes
O4 S2 C32 105.7(4) yes
N6 S2 C32 104.2(4) yes
C1 N2 C3 110.4(6) yes
C1 N2 C6 122.9(6) yes
C3 N2 C6 126.7(6) yes
C1 N5 C4 110.0(6) yes
C1 N5 C21 124.8(6) yes
C4 N5 C21 125.2(7) yes
Au1 N6 S1 117.1(3) yes
Au1 N6 S2 120.9(4) yes
S1 N6 S2 121.9(4) yes
Au1 C1 N2 125.4(6) yes
Au1 C1 N5 129.4(5) yes
N2 C1 N5 105.1(6) yes
N2 C3 C4 108.2(7) yes
N5 C4 C3 106.3(7) yes
N2 C6 C7 112.2(6) yes
N2 C6 C20 110.6(6) yes
C7 C6 C20 117.7(6) yes
C6 C7 C8 115.2(7) yes
C6 C7 C12 126.2(8) yes
C8 C7 C12 118.6(7) yes
C7 C8 C9 121.5(9) yes
C8 C9 C10 119.5(11) yes
C9 C10 C11 120.3(9) yes
C10 C11 C12 122.6(9) yes
C7 C12 C11 117.4(9) yes
C7 C12 C13 125.1(8) yes
C11 C12 C13 117.5(8) yes
C12 C13 C14 129.5(9) yes
C13 C14 C15 130.1(10) yes
C14 C15 C16 117.3(9) yes
C14 C15 C20 126.0(8) yes
C16 C15 C20 116.6(8) yes
C15 C16 C17 121.7(11) yes
C16 C17 C18 120.0(10) yes
C17 C18 C19 119.8(9) yes
C18 C19 C20 121.6(9) yes
C6 C20 C15 123.0(6) yes
C6 C20 C19 116.6(7) yes
C15 C20 C19 120.2(8) yes
N5 C21 C22 108.5(6) yes
N5 C21 C26 109.8(7) yes
N5 C21 C27 109.7(6) yes
C22 C21 C26 110.1(7) yes
C22 C21 C27 108.4(7) yes
C26 C21 C27 110.4(7) yes
C21 C22 C23 108.2(8) yes
C22 C23 C24 110.1(10) yes
C22 C23 C29 110.0(8) yes
C24 C23 C29 110.1(10) yes
C23 C24 C25 108.5(9) yes
C24 C25 C26 109.1(10) yes
C24 C25 C30 110.5(12) yes
C26 C25 C30 110.4(9) yes
C21 C26 C25 108.4(9) yes
C21 C27 C28 108.8(7) yes
C27 C28 C29 109.4(9) yes
C27 C28 C30 109.1(9) yes
C29 C28 C30 108.7(9) yes
C23 C29 C28 109.7(10) yes
C25 C30 C28 110.5(10) yes
S1 C31 F1 110.0(9) yes
S1 C31 F2 110.9(7) yes
S1 C31 F3 111.7(8) yes
F1 C31 F2 109.3(10) yes
F1 C31 F3 107.5(9) yes
F2 C31 F3 107.5(11) yes
S2 C32 F4 109.8(7) yes
S2 C32 F5 107.7(6) yes
S2 C32 F6 112.4(7) yes
F4 C32 F5 109.2(8) yes
F4 C32 F6 109.0(8) yes
F5 C32 F6 108.7(9) yes
N2 C3 H3 125.876 no
C4 C3 H3 125.879 no
N5 C4 H4 126.871 no
C3 C4 H4 126.873 no
N2 C6 H6 105.034 no
C7 C6 H6 105.040 no
C20 C6 H6 105.035 no
C7 C8 H8 119.227 no
C9 C8 H8 119.241 no
C8 C9 H9 120.219 no
C10 C9 H9 120.240 no
C9 C10 H10 119.830 no
C11 C10 H10 119.824 no
C10 C11 H11 118.720 no
C12 C11 H11 118.718 no
C12 C13 H13 115.274 no
C14 C13 H13 115.254 no
C13 C14 H14 114.959 no
C15 C14 H14 114.961 no
C15 C16 H16 119.152 no
C17 C16 H16 119.151 no
C16 C17 H17 119.976 no
C18 C17 H17 119.978 no
C17 C18 H18 120.092 no
C19 C18 H18 120.104 no
C18 C19 H19 119.213 no
C20 C19 H19 119.206 no
C21 C22 H22A 110.040 no
C21 C22 H22B 110.045 no
C23 C22 H22A 110.054 no
C23 C22 H22B 110.051 no
H22A C22 H22B 108.402 no
C22 C23 H23 108.883 no
C24 C23 H23 108.874 no
C29 C23 H23 108.879 no
C23 C24 H24A 109.991 no
C23 C24 H24B 110.006 no
C25 C24 H24A 109.994 no
C25 C24 H24B 109.990 no
H24A C24 H24B 108.355 no
C24 C25 H25 108.934 no
C26 C25 H25 108.942 no
C30 C25 H25 108.939 no
C21 C26 H26A 110.002 no
C21 C26 H26B 110.006 no
C25 C26 H26A 110.017 no
C25 C26 H26B 110.018 no
H26A C26 H26B 108.378 no
C21 C27 H27A 109.942 no
C21 C27 H27B 109.936 no
C28 C27 H27A 109.935 no
C28 C27 H27B 109.935 no
H27A C27 H27B 108.325 no
C27 C28 H28 109.868 no
C29 C28 H28 109.849 no
C30 C28 H28 109.851 no
C23 C29 H29A 109.718 no
C23 C29 H29B 109.710 no
C28 C29 H29A 109.726 no
C28 C29 H29B 109.723 no
H29A C29 H29B 108.198 no
C25 C30 H30A 109.569 no
C25 C30 H30B 109.551 no
C28 C30 H30A 109.561 no
C28 C30 H30B 109.553 no
H30A C30 H30B 108.116 no

loop_
_geom_bond_atom_site_label_1
_geom_bond_atom_site_label_2
_geom_bond_distance
_geom_bond_publ_flag
Au1 N6 2.088(7) yes
Au1 C1 1.973(7) yes
S1 O1 1.421(6) yes
S1 O2 1.430(8) yes
S1 N6 1.625(8) yes
S1 C31 1.822(11) yes
S2 O3 1.437(7) yes
S2 O4 1.425(6) yes
S2 N6 1.627(7) yes
S2 C32 1.828(9) yes
F1 C31 1.292(16) yes
F2 C31 1.288(13) yes
F3 C31 1.336(14) yes
F4 C32 1.326(12) yes
F5 C32 1.319(11) yes
F6 C32 1.310(13) yes
N2 C1 1.359(9) yes
N2 C3 1.370(10) yes
N2 C6 1.487(10) yes
N5 C1 1.367(10) yes
N5 C4 1.395(10) yes
N5 C21 1.498(10) yes
C3 C4 1.345(12) yes
C6 C7 1.507(10) yes
C6 C20 1.532(10) yes
C7 C8 1.405(13) yes
C7 C12 1.389(11) yes
C8 C9 1.365(13) yes
C9 C10 1.372(17) yes
C10 C11 1.326(18) yes
C11 C12 1.422(13) yes
C12 C13 1.446(15) yes
C13 C14 1.331(16) yes
C14 C15 1.436(13) yes
C15 C16 1.436(14) yes
C15 C20 1.405(12) yes
C16 C17 1.380(17) yes
C17 C18 1.345(18) yes
C18 C19 1.408(13) yes
C19 C20 1.364(11) yes
C21 C22 1.545(13) yes
C21 C26 1.541(13) yes
C21 C27 1.529(11) yes
C22 C23 1.545(14) yes
C23 C24 1.506(18) yes
C23 C29 1.512(14) yes
C24 C25 1.55(2) yes
C25 C26 1.536(14) yes
C25 C30 1.463(18) yes
C27 C28 1.553(14) yes
C28 C29 1.511(17) yes
C28 C30 1.544(18) yes
C3 H3 0.950 no
C4 H4 0.950 no
C6 H6 1.000 no
C8 H8 0.950 no
C9 H9 0.950 no
C10 H10 0.950 no
C11 H11 0.950 no
C13 H13 0.950 no
C14 H14 0.950 no
C16 H16 0.950 no
C17 H17 0.950 no
C18 H18 0.950 no
C19 H19 0.950 no
C22 H22A 0.990 no
C22 H22B 0.990 no
C23 H23 1.000 no
C24 H24A 0.990 no
C24 H24B 0.990 no
C25 H25 1.000 no
C26 H26A 0.990 no
C26 H26B 0.990 no
C27 H27A 0.990 no
C27 H27B 0.990 no
C28 H28 1.000 no
C29 H29A 0.990 no
C29 H29B 0.990 no
C30 H30A 0.990 no
C30 H30B 0.990 no

loop_
_geom_contact_atom_site_label_1
_geom_contact_atom_site_label_2
_geom_contact_distance
_geom_contact_publ_flag
_geom_contact_site_symmetry_2
Au1 F4 3.585(6) no .
Au1 O1 3.078(7) no .
Au1 O3 3.190(6) no .
Au1 C6 3.333(7) no .
Au1 C21 3.486(8) no .
Au1 C26 3.516(10) no .
Au1 C27 3.425(10) no .
S1 F6 3.484(7) no .
S1 O4 3.106(7) no .
S2 F3 3.343(8) no .
S2 O2 3.109(9) no .
F1 O1 3.107(11) no .
F1 O2 2.825(11) no .
F2 O1 2.795(11) no .
F2 N6 3.154(10) no .
F2 C19 3.446(13) no .
F3 O2 3.078(12) no .
F3 O4 2.832(11) no .
F3 N6 2.969(10) no .
F4 O3 2.913(9) no .
F4 N6 2.987(9) no .
F5 O3 2.906(10) no .
F5 O4 2.997(9) no .
F6 O2 2.885(10) no .
F6 O4 2.943(9) no .
F6 N6 3.147(10) no .
O2 O4 2.909(11) no .
O2 C32 3.502(12) no .
O4 C31 3.506(13) no .
N2 C8 3.301(12) no .
N2 C12 3.344(10) no .
N2 C15 3.270(10) no .
N2 C19 3.306(11) no .
C1 C7 3.571(11) no .
C1 C20 3.440(10) no .
C1 C26 3.124(11) no .
C1 C27 3.065(11) no .
C3 C7 3.140(12) no .
C3 C12 3.491(12) no .
C3 C13 3.430(13) no .
C3 C14 3.407(13) no .
C3 C15 3.497(12) no .
C3 C20 3.242(11) no .
C4 C22 2.814(13) no .
C4 C26 3.567(12) no .
C6 C13 3.110(11) no .
C6 C14 3.095(12) no .
C7 C10 2.776(12) no .
C7 C14 3.121(14) no .
C7 C15 3.193(13) no .
C8 C11 2.715(14) no .
C9 C12 2.784(16) no .
C12 C15 3.176(13) no .
C12 C20 3.196(11) no .
C13 C20 3.148(12) no .
C15 C18 2.809(13) no .
C16 C19 2.737(16) no .
C17 C20 2.791(13) no .
C21 C24 2.933(14) no .
C21 C29 2.936(14) no .
C21 C30 2.911(14) no .
C22 C25 2.944(17) no .
C22 C28 2.932(14) no .
C22 C30 3.523(15) no .
C23 C26 2.937(17) no .
C23 C27 2.920(14) no .
C23 C30 2.892(18) no .
C24 C27 3.542(14) no .
C24 C28 2.921(16) no .
C25 C27 2.932(14) no .
C25 C29 2.894(19) no .
C26 C28 2.938(15) no .
C26 C29 3.534(16) no .
Au1 F6 3.437(7) no 3_776
S1 F4 3.466(6) no 3_776
F3 C11 3.313(13) no 4_665
F4 S1 3.466(6) no 3_776
F4 F4 3.066(9) no 3_776
F4 F6 3.003(9) no 3_776
F4 O1 3.184(10) no 3_776
F4 O2 3.505(9) no 3_776
F4 N6 3.583(9) no 3_776
F4 C32 3.516(11) no 3_776
F5 C8 3.277(11) no 3_776
F5 C9 3.313(13) no 3_776
F5 C17 3.479(12) no 2_756
F5 C18 3.358(11) no 2_756
F6 Au1 3.437(7) no 3_776
F6 F4 3.003(9) no 3_776
F6 C26 3.522(14) no 3_776
O1 F4 3.184(10) no 3_776
O2 F4 3.505(9) no 3_776
O2 C3 3.473(11) no 1_655
O2 C4 3.045(11) no 1_655
O4 C22 3.413(12) no 1_655
N6 F4 3.583(9) no 3_776
C3 O2 3.473(11) no 1_455
C4 O2 3.045(11) no 1_455
C4 C10 3.572(13) no 4_565
C8 F5 3.277(11) no 3_776
C9 F5 3.313(13) no 3_776
C10 C4 3.572(13) no 4_564
C11 F3 3.313(13) no 4_464
C17 F5 3.479(12) no 2_746
C18 F5 3.358(11) no 2_746
C22 O4 3.413(12) no 1_455
C26 F6 3.522(14) no 3_776
C32 F4 3.516(11) no 3_776
Au1 H6 2.6787 no .
Au1 H19 3.3742 no .
Au1 H26A 2.7598 no .
Au1 H27A 2.6367 no .
F2 H19 2.5666 no .
F4 H26A 2.9209 no .
F4 H30B 3.1049 no .
O1 H6 3.1134 no .
O1 H8 2.8810 no .
O3 H27A 2.9412 no .
O3 H30B 2.7157 no .
N2 H4 3.1208 no .
N2 H8 3.3364 no .
N2 H19 3.3701 no .
N5 H3 3.1149 no .
N5 H22A 2.6638 no .
N5 H22B 2.6715 no .
N5 H26A 2.6900 no .
N5 H26B 2.6842 no .
N5 H27A 2.6730 no .
N5 H27B 2.6736 no .
C1 H3 3.1519 no .
C1 H4 3.1784 no .
C1 H6 2.4966 no .
C1 H26A 2.8670 no .
C1 H26B 3.3773 no .
C1 H27A 2.7939 no .
C1 H27B 3.2945 no .
C3 H6 3.2901 no .
C4 H22A 2.6630 no .
C4 H22B 2.7506 no .
C4 H26B 3.4635 no .
C4 H27B 3.5727 no .
C6 H3 2.8470 no .
C6 H8 2.5684 no .
C6 H19 2.5727 no .
C7 H3 3.1294 no .
C7 H9 3.2740 no .
C7 H11 3.2560 no .
C7 H13 3.2947 no .
C8 H6 2.4138 no .
C8 H10 3.2224 no .
C9 H11 3.1928 no .
C10 H8 3.2197 no .
C11 H9 3.1953 no .
C11 H13 2.5671 no .
C12 H3 3.0859 no .
C12 H6 3.3079 no .
C12 H8 3.2577 no .
C12 H10 3.2654 no .
C12 H14 3.3074 no .
C13 H3 2.7418 no .
C13 H11 2.5863 no .
C14 H3 2.7836 no .
C14 H16 2.5987 no .
C15 H3 3.2245 no .
C15 H6 3.3297 no .
C15 H13 3.3036 no .
C15 H17 3.3147 no .
C15 H19 3.2558 no .
C16 H14 2.5738 no .
C16 H18 3.2214 no .
C17 H19 3.2309 no .
C18 H16 3.2106 no .
C19 H6 2.4352 no .
C19 H17 3.2448 no .
C20 H3 3.3342 no .
C20 H14 3.3081 no .
C20 H16 3.2771 no .
C20 H18 3.2693 no .
C21 H4 2.8659 no .
C21 H23 3.3698 no .
C21 H24B 3.2447 no .
C21 H25 3.3628 no .
C21 H28 3.3743 no .
C21 H29B 3.2726 no .
C21 H30B 3.2317 no .
C22 H4 2.5714 no .
C22 H24A 3.3628 no .
C22 H24B 2.6812 no .
C22 H26A 3.3882 no .
C22 H26B 2.7275 no .
C22 H27A 3.3586 no .
C22 H27B 2.6709 no .
C22 H29A 3.3646 no .
C22 H29B 2.6974 no .
C23 H25 3.3420 no .
C23 H26B 3.2679 no .
C23 H27B 3.2394 no .
C23 H28 3.3413 no .
C23 H30A 3.2292 no .
C24 H22A 2.7022 no .
C24 H22B 3.3559 no .
C24 H26A 3.3778 no .
C24 H26B 2.7017 no .
C24 H29A 2.6671 no .
C24 H29B 3.3298 no .
C24 H30A 2.6738 no .
C24 H30B 3.3390 no .
C25 H22A 3.2902 no .
C25 H23 3.3505 no .
C25 H27A 3.2789 no .
C25 H28 3.3288 no .
C25 H29A 3.2189 no .
C26 H22A 2.7353 no .
C26 H22B 3.3878 no .
C26 H24A 3.3748 no .
C26 H24B 2.6944 no .
C26 H27A 2.7280 no .
C26 H27B 3.3783 no .
C26 H30A 3.3257 no .
C26 H30B 2.6462 no .
C27 H22A 3.3564 no .
C27 H22B 2.6777 no .
C27 H26A 2.7273 no .
C27 H26B 3.3765 no .
C27 H29A 3.3645 no .
C27 H29B 2.6937 no .
C27 H30A 3.3830 no .
C27 H30B 2.7153 no .
C28 H22B 3.2567 no .
C28 H23 3.3339 no .
C28 H24A 3.2670 no .
C28 H25 3.3382 no .
C28 H26A 3.2769 no .
C29 H22A 3.3610 no .
C29 H22B 2.7041 no .
C29 H24A 2.6816 no .
C29 H24B 3.3335 no .
C29 H27A 3.3579 no .
C29 H27B 2.6967 no .
C29 H30A 2.6856 no .
C29 H30B 3.3405 no .
C30 H24A 2.6972 no .
C30 H24B 3.3252 no .
C30 H26A 2.6739 no .
C30 H26B 3.3150 no .
C30 H27A 2.7368 no .
C30 H27B 3.3841 no .
C30 H29A 2.6798 no .
C30 H29B 3.3483 no .
H3 H4 2.4716 no .
H3 H13 3.1266 no .
H3 H14 3.1442 no .
H4 H22A 2.2353 no .
H4 H22B 2.3979 no .
H6 H8 2.1549 no .
H6 H19 2.1682 no .
H8 H9 2.3076 no .
H9 H10 2.3228 no .
H10 H11 2.2551 no .
H11 H13 2.3583 no .
H13 H14 2.1378 no .
H14 H16 2.3783 no .
H16 H17 2.3176 no .
H17 H18 2.2962 no .
H18 H19 2.3486 no .
H22A H23 2.3971 no .
H22A H24B 2.5057 no .
H22A H26B 2.5619 no .
H22A H27B 3.5749 no .
H22A H29B 3.5960 no .
H22B H23 2.3973 no .
H22B H24B 3.5839 no .
H22B H27A 3.5814 no .
H22B H27B 2.4762 no .
H22B H29B 2.5210 no .
H23 H24A 2.3521 no .
H23 H24B 2.3688 no .
H23 H29A 2.3632 no .
H23 H29B 2.3585 no .
H24A H25 2.3955 no .
H24A H26B 3.5990 no .
H24A H29A 2.4955 no .
H24A H29B 3.5762 no .
H24A H30A 2.5169 no .
H24B H25 2.4080 no .
H24B H26B 2.5057 no .
H24B H29A 3.5749 no .
H24B H30A 3.5707 no .
H25 H26A 2.3911 no .
H25 H26B 2.3879 no .
H25 H30A 2.3073 no .
H25 H30B 2.3203 no .
H26A H27A 2.5636 no .
H26A H30A 3.5725 no .
H26A H30B 2.4741 no .
H26B H30B 3.5436 no .
H27A H28 2.4065 no .
H27A H29B 3.5902 no .
H27A H30B 2.5567 no .
H27B H28 2.4257 no .
H27B H29B 2.5124 no .
H28 H29A 2.3698 no .
H28 H29B 2.3769 no .
H28 H30A 2.3984 no .
H28 H30B 2.4037 no .
H29A H30A 2.5042 no .
H29A H30B 3.5809 no .
H29B H30A 3.5925 no .
S1 H4 3.5506 no 1_655
S2 H17 3.2921 no 2_756
F1 H3 3.0610 no 1_655
F1 H14 3.3246 no 1_655
F1 H29A 3.1348 no 2_746
F2 H30A 2.8757 no 2_746
F3 H11 2.5608 no 4_665
F3 H24A 3.1158 no 2_746
F3 H30A 3.1695 no 2_746
F5 H8 2.7468 no 3_776
F5 H9 2.8164 no 3_776
F5 H17 3.1244 no 2_756
F5 H18 2.9164 no 2_756
F5 H23 3.4358 no 1_655
F6 H22A 3.1598 no 1_655
F6 H26A 2.8245 no 3_776
F6 H26B 3.3041 no 3_776
O2 H3 3.1981 no 1_655
O2 H4 2.2754 no 1_655
O2 H25 2.9468 no 3_776
O2 H26A 3.4213 no 3_776
O2 H26B 3.2431 no 3_776
O3 H17 3.1027 no 2_756
O3 H18 2.9688 no 2_756
O4 H4 3.1276 no 1_655
O4 H11 2.8953 no 4_665
O4 H13 3.3756 no 4_665
O4 H17 2.8588 no 2_756
O4 H22A 3.2554 no 1_655
O4 H22B 2.7198 no 1_655
N2 H10 3.1503 no 4_565
N2 H24B 3.3974 no 3_676
N5 H10 3.1751 no 4_565
C1 H10 3.3549 no 4_565
C3 H10 2.8755 no 4_565
C3 H24B 3.0140 no 3_676
C4 H10 2.9000 no 4_565
C4 H11 3.5177 no 4_565
C4 H24B 3.4347 no 3_676
C4 H26B 3.1361 no 3_676
C7 H24B 3.3310 no 3_676
C8 H24B 3.4872 no 3_676
C9 H23 3.2316 no 3_676
C9 H24A 3.5553 no 3_676
C9 H27B 3.4188 no 4_564
C10 H23 3.4537 no 3_676
C10 H24A 3.0524 no 3_676
C10 H27B 3.0600 no 4_564
C11 H22B 3.2266 no 4_564
C11 H24A 2.8652 no 3_676
C11 H24B 3.5684 no 3_676
C11 H27B 3.0609 no 4_564
C12 H24A 3.2841 no 3_676
C12 H24B 3.4003 no 3_676
C12 H27B 3.4185 no 4_564
C14 H16 3.1121 no 3_666
C15 H16 3.5366 no 3_666
C16 H14 3.3503 no 3_666
C16 H16 3.3582 no 3_666
C16 H23 3.4059 no 2_646
C16 H29A 3.5497 no 2_646
C16 H29B 3.2811 no 2_646
C17 H9 3.3196 no 4_565
C17 H23 3.3094 no 2_646
C18 H9 2.9592 no 4_565
C19 H9 3.1508 no 4_565
C29 H16 3.1601 no 2_656
C31 H30A 3.4529 no 2_746
H3 F1 3.0610 no 1_455
H3 O2 3.1981 no 1_455
H3 H10 3.2102 no 4_565
H3 H24B 3.0162 no 3_676
H3 H25 3.4562 no 3_676
H4 S1 3.5506 no 1_455
H4 O2 2.2754 no 1_455
H4 O4 3.1276 no 1_455
H4 H10 3.2586 no 4_565
H4 H11 3.2717 no 4_565
H4 H26B 2.8668 no 3_676
H8 F5 2.7468 no 3_776
H9 F5 2.8164 no 3_776
H9 C17 3.3196 no 4_564
H9 C18 2.9592 no 4_564
H9 C19 3.1508 no 4_564
H9 H18 3.1443 no 4_564
H9 H19 3.4182 no 4_564
H9 H23 3.2174 no 3_676
H10 N2 3.1503 no 4_564
H10 N5 3.1751 no 4_564
H10 C1 3.3549 no 4_564
H10 C3 2.8755 no 4_564
H10 C4 2.9000 no 4_564
H10 H3 3.2102 no 4_564
H10 H4 3.2586 no 4_564
H10 H24A 3.3583 no 3_676
H10 H27B 3.3497 no 4_564
H11 F3 2.5608 no 4_464
H11 O4 2.8953 no 4_464
H11 C4 3.5177 no 4_564
H11 H4 3.2717 no 4_564
H11 H22B 2.7924 no 4_564
H11 H24A 3.0351 no 3_676
H11 H27B 3.3736 no 4_564
H13 O4 3.3756 no 4_464
H13 H17 3.2401 no 3_666
H14 F1 3.3246 no 1_455
H14 C16 3.3503 no 3_666
H14 H16 2.9458 no 3_666
H14 H17 3.4616 no 3_666
H14 H29A 3.4832 no 2_646
H16 C14 3.1121 no 3_666
H16 C15 3.5366 no 3_666
H16 C16 3.3582 no 3_666
H16 C29 3.1601 no 2_646
H16 H14 2.9458 no 3_666
H16 H16 2.9437 no 3_666
H16 H23 3.2659 no 2_646
H16 H29A 3.0140 no 2_646
H16 H29B 2.5300 no 2_646
H17 S2 3.2921 no 2_746
H17 F5 3.1244 no 2_746
H17 O3 3.1027 no 2_746
H17 O4 2.8588 no 2_746
H17 H13 3.2401 no 3_666
H17 H14 3.4616 no 3_666
H17 H23 3.0943 no 2_646
H17 H29B 3.5749 no 2_646
H18 F5 2.9164 no 2_746
H18 O3 2.9688 no 2_746
H18 H9 3.1443 no 4_565
H18 H30A 3.4554 no 2_746
H18 H30B 3.0630 no 2_746
H19 H9 3.4182 no 4_565
H22A F6 3.1598 no 1_455
H22A O4 3.2554 no 1_455
H22A H26B 3.1142 no 3_676
H22B O4 2.7198 no 1_455
H22B C11 3.2266 no 4_565
H22B H11 2.7924 no 4_565
H23 F5 3.4358 no 1_455
H23 C9 3.2316 no 3_676
H23 C10 3.4537 no 3_676
H23 C16 3.4059 no 2_656
H23 C17 3.3094 no 2_656
H23 H9 3.2174 no 3_676
H23 H16 3.2659 no 2_656
H23 H17 3.0943 no 2_656
H24A F3 3.1158 no 2_756
H24A C9 3.5553 no 3_676
H24A C10 3.0524 no 3_676
H24A C11 2.8652 no 3_676
H24A C12 3.2841 no 3_676
H24A H10 3.3583 no 3_676
H24A H11 3.0351 no 3_676
H24B N2 3.3974 no 3_676
H24B C3 3.0140 no 3_676
H24B C4 3.4347 no 3_676
H24B C7 3.3310 no 3_676
H24B C8 3.4872 no 3_676
H24B C11 3.5684 no 3_676
H24B C12 3.4003 no 3_676
H24B H3 3.0162 no 3_676
H25 O2 2.9468 no 3_776
H25 H3 3.4562 no 3_676
H26A F6 2.8245 no 3_776
H26A O2 3.4213 no 3_776
H26B F6 3.3041 no 3_776
H26B O2 3.2431 no 3_776
H26B C4 3.1361 no 3_676
H26B H4 2.8668 no 3_676
H26B H22A 3.1142 no 3_676
H26B H26B 3.3996 no 3_676
H27B C9 3.4188 no 4_565
H27B C10 3.0600 no 4_565
H27B C11 3.0609 no 4_565
H27B C12 3.4185 no 4_565
H27B H10 3.3497 no 4_565
H27B H11 3.3736 no 4_565
H29A F1 3.1348 no 2_756
H29A C16 3.5497 no 2_656
H29A H14 3.4832 no 2_656
H29A H16 3.0140 no 2_656
H29B C16 3.2811 no 2_656
H29B H16 2.5300 no 2_656
H29B H17 3.5749 no 2_656
H30A F2 2.8757 no 2_756
H30A F3 3.1695 no 2_756
H30A C31 3.4529 no 2_756
H30A H18 3.4554 no 2_756
H30B H18 3.0630 no 2_756

loop_
_geom_torsion_atom_site_label_1
_geom_torsion_atom_site_label_2
_geom_torsion_atom_site_label_3
_geom_torsion_atom_site_label_4
_geom_torsion
_geom_torsion_publ_flag
O1 S1 N6 Au1 16.9(5) no
O1 S1 N6 S2 -160.5(5) no
O1 S1 C31 F1 79.9(7) no
O1 S1 C31 F2 -41.0(9) no
O1 S1 C31 F3 -160.9(7) no
O2 S1 N6 Au1 153.2(4) no
O2 S1 N6 S2 -24.2(6) no
O2 S1 C31 F1 -48.0(7) no
O2 S1 C31 F2 -168.9(7) no
O2 S1 C31 F3 71.2(8) no
N6 S1 C31 F1 -167.4(6) no
N6 S1 C31 F2 71.7(8) no
N6 S1 C31 F3 -48.2(8) no
C31 S1 N6 Au1 -93.8(5) no
C31 S1 N6 S2 88.7(5) no
O3 S2 N6 Au1 19.3(5) no
O3 S2 N6 S1 -163.4(4) no
O3 S2 C32 F4 -57.4(6) no
O3 S2 C32 F5 61.4(7) no
O3 S2 C32 F6 -178.9(5) no
O4 S2 N6 Au1 155.6(4) no
O4 S2 N6 S1 -27.0(6) no
O4 S2 C32 F4 173.6(6) no
O4 S2 C32 F5 -67.6(7) no
O4 S2 C32 F6 52.0(7) no
N6 S2 C32 F4 54.4(7) no
N6 S2 C32 F5 173.2(6) no
N6 S2 C32 F6 -67.1(7) no
C32 S2 N6 Au1 -90.1(5) no
C32 S2 N6 S1 87.2(6) no
C1 N2 C3 C4 0.0(8) no
C3 N2 C1 Au1 -176.9(6) no
C3 N2 C1 N5 0.5(8) no
C1 N2 C6 C7 -121.9(6) no
C1 N2 C6 C20 104.6(7) no
C6 N2 C1 Au1 4.0(10) no
C6 N2 C1 N5 -178.6(5) no
C3 N2 C6 C7 59.3(9) no
C3 N2 C6 C20 -74.3(8) no
C6 N2 C3 C4 179.0(6) no
C1 N5 C4 C3 0.8(8) no
C4 N5 C1 Au1 176.5(6) no
C4 N5 C1 N2 -0.8(8) no
C1 N5 C21 C22 -175.7(6) no
C1 N5 C21 C26 63.9(8) no
C1 N5 C21 C27 -57.5(9) no
C21 N5 C1 Au1 -1.8(11) no
C21 N5 C1 N2 -179.0(6) no
C4 N5 C21 C22 6.3(9) no
C4 N5 C21 C26 -114.1(8) no
C4 N5 C21 C27 124.5(7) no
C21 N5 C4 C3 179.1(6) no
N2 C3 C4 N5 -0.5(9) no
N2 C6 C7 C8 94.3(7) no
N2 C6 C7 C12 -84.1(9) no
N2 C6 C20 C15 79.4(8) no
N2 C6 C20 C19 -96.7(7) no
C7 C6 C20 C15 -51.4(10) no
C7 C6 C20 C19 132.5(7) no
C20 C6 C7 C8 -135.6(7) no
C20 C6 C7 C12 46.0(10) no
C6 C7 C8 C9 -176.3(7) no
C6 C7 C12 C11 176.1(7) no
C6 C7 C12 C13 -1.5(13) no
C8 C7 C12 C11 -2.3(12) no
C8 C7 C12 C13 -179.9(7) no
C12 C7 C8 C9 2.3(12) no
C7 C8 C9 C10 -2.0(15) no
C8 C9 C10 C11 1.8(17) no
C9 C10 C11 C12 -2.0(17) no
C10 C11 C12 C7 2.2(15) no
C10 C11 C12 C13 -180.0(9) no
C7 C12 C13 C14 -22.6(16) no
C11 C12 C13 C14 159.8(9) no
C12 C13 C14 C15 -3.2(19) no
C13 C14 C15 C16 -154.1(10) no
C13 C14 C15 C20 21.9(18) no
C14 C15 C16 C17 174.4(9) no
C14 C15 C20 C6 10.7(15) no
C14 C15 C20 C19 -173.4(9) no
C16 C15 C20 C6 -173.3(8) no
C16 C15 C20 C19 2.7(13) no
C20 C15 C16 C17 -1.9(15) no
C15 C16 C17 C18 -0.5(17) no
C16 C17 C18 C19 2.3(17) no
C17 C18 C19 C20 -1.6(15) no
C18 C19 C20 C6 175.2(8) no
C18 C19 C20 C15 -1.0(13) no
N5 C21 C22 C23 -179.5(6) no
N5 C21 C26 C25 179.6(6) no
N5 C21 C27 C28 180.0(6) no
C22 C21 C26 C25 60.2(8) no
C26 C21 C22 C23 -59.3(8) no
C22 C21 C27 C28 -61.8(8) no
C27 C21 C22 C23 61.5(8) no
C26 C21 C27 C28 58.9(9) no
C27 C21 C26 C25 -59.4(9) no
C21 C22 C23 C24 60.7(9) no
C21 C22 C23 C29 -60.8(10) no
C22 C23 C24 C25 -62.2(11) no
C22 C23 C29 C28 60.3(11) no
C24 C23 C29 C28 -61.2(11) no
C29 C23 C24 C25 59.3(12) no
C23 C24 C25 C26 62.3(12) no
C23 C24 C25 C30 -59.2(11) no
C24 C25 C26 C21 -60.9(11) no
C24 C25 C30 C28 59.2(11) no
C26 C25 C30 C28 -61.5(14) no
C30 C25 C26 C21 60.7(13) no
C21 C27 C28 C29 61.1(10) no
C21 C27 C28 C30 -57.8(10) no
C27 C28 C29 C23 -59.9(10) no
C27 C28 C30 C25 60.0(11) no
C29 C28 C30 C25 -59.3(11) no
C30 C28 C29 C23 59.2(11) no
